data_2012265
loop_
_publ_author_name
'Cowan, John A.'
'Howard, Judith A. K.'
'Leech, Michael A.'
'Puschmann, Horst'
'Williams, Ian D.'

_publ_section_title
;
 Hexahydroxybenzene--2,2'-bipyridine (1/2)
;
_journal_issue 10
_journal_name_full 'Acta Crystallographica Section C'
_journal_page_first 1194
_journal_page_last 1195
_journal_paper_doi 10.1107/S0108270101011350
_journal_volume 57
_journal_year 2001
_chemical_formula_moiety 'C6 H6 O6 , 2C10 H8 N2'
_chemical_formula_sum 'C26 H22 N4 O6'
_chemical_formula_weight 486.48
_chemical_name_common 'bis-(2,2-bipyridyl) hexahydroxybenzene'
_chemical_name_systematic
;
Hexahydroxybenzene-2,2'-bipyridine (1/2)
;
_space_group_IT_number 2
_symmetry_cell_setting triclinic
_symmetry_space_group_name_Hall '-P 1'
_symmetry_space_group_name_H-M 'P -1'
_audit_creation_method SHELXL97
_cell_angle_alpha 76.584(4)
_cell_angle_beta 80.959(4)
_cell_angle_gamma 86.321(4)
_cell_formula_units_Z 1
_cell_length_a 7.2913(5)
_cell_length_b 7.9434(5)
_cell_length_c 9.9197(7)
_cell_measurement_reflns_used 991
_cell_measurement_temperature 100(2)
_cell_measurement_theta_max 30.81
_cell_measurement_theta_min 10.25
_cell_volume 551.68(7)
_computing_cell_refinement SMART
_computing_data_collection 'SMART (Bruker, 1998)'
_computing_data_reduction 'SAINT (Bruker, 1998)'
_computing_molecular_graphics 'SHELXTL (Sheldrick, 1999)'
_computing_publication_material SHELXTL
_computing_structure_refinement 'SHELXL97 (Sheldrick, 1997)'
_computing_structure_solution 'SHELXS97 (Sheldrick, 1990)'
_diffrn_ambient_temperature 100(2)
_diffrn_measured_fraction_theta_full .98
_diffrn_measured_fraction_theta_max .98
_diffrn_measurement_device_type 'Bruker SMART CCD area-detector'
_diffrn_measurement_method '\w scans'
_diffrn_radiation_monochromator graphite
_diffrn_radiation_source 'fine-focus sealed tube'
_diffrn_radiation_type MoK\a
_diffrn_radiation_wavelength .71073
_diffrn_reflns_av_R_equivalents .034
_diffrn_reflns_av_sigmaI/netI .028
_diffrn_reflns_limit_h_max 9
_diffrn_reflns_limit_h_min -9
_diffrn_reflns_limit_k_max 10
_diffrn_reflns_limit_k_min -10
_diffrn_reflns_limit_l_max 13
_diffrn_reflns_limit_l_min -13
_diffrn_reflns_number 6594
_diffrn_reflns_theta_full 29.0
_diffrn_reflns_theta_max 29.0
_diffrn_reflns_theta_min 2.1
_diffrn_standards_decay_% none
_diffrn_standards_number 0
_exptl_absorpt_coefficient_mu .106
_exptl_absorpt_correction_type none
_exptl_crystal_colour 'pale yellow'
_exptl_crystal_density_diffrn 1.464
_exptl_crystal_density_meas ?
_exptl_crystal_density_method 'not measured'
_exptl_crystal_description plate
_exptl_crystal_F_000 254
_exptl_crystal_size_max .36
_exptl_crystal_size_mid .32
_exptl_crystal_size_min .12
_refine_diff_density_max .40
_refine_diff_density_min -.20
_refine_ls_extinction_method none
_refine_ls_goodness_of_fit_ref 1.058
_refine_ls_hydrogen_treatment refall
_refine_ls_matrix_type full
_refine_ls_number_parameters 207
_refine_ls_number_reflns 2850
_refine_ls_number_restraints 0
_refine_ls_restrained_S_all 1.058
_refine_ls_R_factor_all .045
_refine_ls_R_factor_gt .040
_refine_ls_shift/su_max <0.001
_refine_ls_shift/su_mean .000
_refine_ls_structure_factor_coef Fsqd
_refine_ls_weighting_details 'calc w = 1/[\s^2^(Fo^2^)+(0.0568P)^2^+0.196P] where P=(Fo^2^+2Fc^2^)/3'
_refine_ls_weighting_scheme calc
_refine_ls_wR_factor_ref .112
_reflns_number_gt 2536
_reflns_number_total 2850
_reflns_threshold_expression I>2\s(I)
_cod_data_source_file gg1065.cif
_cod_data_source_block I
_cod_depositor_comments
;
The following automatic conversions were performed:

'_exptl_crystal_density_meas' value 'not measured' was changed to '?'
- the value is perceived as not measured.

Automatic conversion script
Id: cif_fix_values 3008 2015-01-20 13:52:24Z robertas 
;
_cod_original_cell_volume 551.68(6)
_cod_original_sg_symbol_H-M P-1
_cod_database_code 2012265
_cod_database_fobs_code 2012265

loop_
_symmetry_equiv_pos_as_xyz
'x, y, z'
'-x, -y, -z'

loop_
_atom_site_label
_atom_site_fract_x
_atom_site_fract_y
_atom_site_fract_z
_atom_site_U_iso_or_equiv
_atom_site_adp_type
_atom_site_calc_flag
_atom_site_refinement_flags
_atom_site_occupancy
_atom_site_disorder_assembly
_atom_site_disorder_group
_atom_site_type_symbol
C1 .16996(15) .52804(13) -.08938(11) .0142(2) Uani d . 1 . . C
O1 .33398(11) .55394(11) -.18105(8) .01782(19) Uani d . 1 . . O
H1 .427(3) .537(3) -.136(2) .045(5) Uiso d . 1 . . H
C2 .16557(15) .44537(13) .05206(11) .0139(2) Uani d . 1 . . C
O2 .33287(11) .39335(10) .09993(8) .01630(18) Uani d . 1 . . O
H2 .315(3) .295(3) .163(2) .048(5) Uiso d . 1 . . H
C3 -.00342(15) .41799(13) .14194(10) .0143(2) Uani d . 1 . . C
O3 .00197(12) .34774(10) .28181(8) .01730(19) Uani d . 1 . . O
H3 -.077(3) .261(3) .315(2) .043(5) Uiso d . 1 . . H
C10 .26616(15) -.04066(14) .37534(11) .0152(2) Uani d . 1 . . C
N1 .30727(13) .06018(12) .24539(10) .0169(2) Uani d . 1 . . N
C12 .31299(17) -.01257(15) .13510(12) .0202(2) Uani d . 1 . . C
H12 .342(2) .067(2) .0444(17) .025(4) Uiso d . 1 . . H
C13 .27951(18) -.18639(15) .14682(13) .0223(2) Uani d . 1 . . C
H13 .287(2) -.231(2) .0611(17) .027(4) Uiso d . 1 . . H
C14 .23513(18) -.28999(15) .28074(12) .0209(2) Uani d . 1 . . C
H14 .204(2) -.413(2) .2928(18) .033(4) Uiso d . 1 . . H
C15 .22906(17) -.21697(14) .39622(12) .0184(2) Uani d . 1 . . C
H15 .198(2) -.289(2) .4884(18) .030(4) Uiso d . 1 . . H
C20 .26165(15) .04352(13) .49592(11) .0153(2) Uani d . 1 . . C
N2 .19573(14) -.05152(12) .62402(10) .0177(2) Uani d . 1 . . N
C22 .18863(18) .01969(15) .73523(12) .0211(2) Uani d . 1 . . C
H22 .141(2) -.054(2) .8248(18) .028(4) Uiso d . 1 . . H
C23 .24377(18) .18730(16) .72545(12) .0213(2) Uani d . 1 . . C
H23 .232(2) .231(2) .8112(18) .031(4) Uiso d . 1 . . H
C24 .31240(17) .28460(15) .59350(13) .0205(2) Uani d . 1 . . C
H24 .356(2) .402(2) .5849(17) .030(4) Uiso d . 1 . . H
C25 .32362(17) .21210(14) .47730(12) .0190(2) Uani d . 1 . . C
H25 .376(2) .275(2) .3857(17) .027(4) Uiso d . 1 . . H

loop_
_atom_site_aniso_label
_atom_site_aniso_U_11
_atom_site_aniso_U_22
_atom_site_aniso_U_33
_atom_site_aniso_U_12
_atom_site_aniso_U_13
_atom_site_aniso_U_23
C1 .0153(5) .0133(4) .0139(4) -.0024(4) .0003(4) -.0039(4)
O1 .0139(4) .0231(4) .0149(4) -.0027(3) .0000(3) -.0020(3)
C2 .0149(5) .0124(4) .0150(5) -.0018(4) -.0029(4) -.0032(4)
O2 .0149(4) .0157(4) .0168(4) -.0021(3) -.0035(3) .0006(3)
C3 .0175(5) .0130(4) .0122(4) -.0021(4) -.0016(4) -.0022(3)
O3 .0195(4) .0188(4) .0125(4) -.0046(3) -.0024(3) -.0001(3)
C10 .0148(5) .0150(5) .0159(5) -.0005(4) -.0019(4) -.0037(4)
N1 .0168(4) .0161(4) .0168(4) -.0004(3) -.0008(3) -.0030(3)
C12 .0243(6) .0197(5) .0158(5) -.0006(4) -.0010(4) -.0034(4)
C13 .0283(6) .0206(5) .0192(5) -.0015(4) -.0017(4) -.0080(4)
C14 .0250(6) .0166(5) .0216(5) -.0024(4) -.0015(4) -.0063(4)
C15 .0217(5) .0149(5) .0177(5) -.0016(4) -.0009(4) -.0032(4)
C20 .0153(5) .0144(5) .0163(5) .0009(4) -.0032(4) -.0034(4)
N2 .0194(5) .0170(4) .0165(4) -.0016(4) -.0026(4) -.0030(3)
C22 .0252(6) .0216(5) .0161(5) -.0027(4) -.0021(4) -.0037(4)
C23 .0249(6) .0213(5) .0200(5) .0007(4) -.0053(4) -.0083(4)
C24 .0235(6) .0162(5) .0230(5) -.0008(4) -.0061(4) -.0049(4)
C25 .0221(6) .0156(5) .0190(5) -.0023(4) -.0039(4) -.0026(4)

loop_
_atom_type_symbol
_atom_type_description
_atom_type_scat_dispersion_real
_atom_type_scat_dispersion_imag
_atom_type_scat_source
C C .0033 .0016 'International Tables Vol C Tables 4.2.6.8 and 6.1.1.4'
H H .0000 .0000 'International Tables Vol C Tables 4.2.6.8 and 6.1.1.4'
N N .0061 .0033 'International Tables Vol C Tables 4.2.6.8 and 6.1.1.4'
O O .0106 .0060 'International Tables Vol C Tables 4.2.6.8 and 6.1.1.4'

loop_
_geom_angle_atom_site_label_1
_geom_angle_atom_site_label_2
_geom_angle_atom_site_label_3
_geom_angle_site_symmetry_1
_geom_angle_site_symmetry_3
_geom_angle
O1 C1 C2 . . 122.08(10)
O1 C1 C3 . 2_565 118.22(9)
C3 C1 C2 2_565 . 119.66(10)
C1 O1 H1 . . 110.3(14)
O2 C2 C1 . . 117.96(9)
O2 C2 C3 . . 121.28(9)
C3 C2 C1 . . 120.76(10)
C2 O2 H2 . . 107.6(14)
O3 C3 C1 . 2_565 122.28(9)
O3 C3 C2 . . 118.03(10)
C1 C3 C2 2_565 . 119.58(9)
C3 O3 H3 . . 111.2(13)
N1 C10 C15 . . 121.41(10)
N1 C10 C20 . . 117.11(9)
C15 C10 C20 . . 121.48(10)
C12 N1 C10 . . 118.29(10)
N1 C12 C13 . . 123.86(10)
N1 C12 H12 . . 114.1(10)
C13 C12 H12 . . 122.0(10)
C14 C13 C12 . . 117.87(11)
C14 C13 H13 . . 122.9(10)
C12 C13 H13 . . 119.2(10)
C13 C14 C15 . . 119.06(11)
C13 C14 H14 . . 120.0(10)
C15 C14 H14 . . 120.9(10)
C14 C15 C10 . . 119.50(10)
C14 C15 H15 . . 118.7(10)
C10 C15 H15 . . 121.8(10)
N2 C20 C25 . . 121.66(10)
N2 C20 C10 . . 116.55(9)
C25 C20 C10 . . 121.79(10)
C22 N2 C20 . . 118.43(10)
N2 C22 C23 . . 123.51(11)
N2 C22 H22 . . 115.5(10)
C23 C22 H22 . . 121.0(10)
C24 C23 C22 . . 117.94(11)
C24 C23 H23 . . 123.5(10)
C22 C23 H23 . . 118.6(10)
C23 C24 C25 . . 119.39(11)
C23 C24 H24 . . 119.1(10)
C25 C24 H24 . . 121.5(10)
C24 C25 C20 . . 119.05(10)
C24 C25 H25 . . 121.1(10)
C20 C25 H25 . . 119.9(10)

loop_
_geom_bond_atom_site_label_1
_geom_bond_atom_site_label_2
_geom_bond_site_symmetry_2
_geom_bond_distance
_geom_bond_publ_flag
C1 O1 . 1.3793(13) ?
C1 C3 2_565 1.3994(15) ?
C1 C2 . 1.4007(14) ?
O1 H1 . .86(2) ?
C2 O2 . 1.3822(13) ?
C2 C3 . 1.3999(15) ?
O2 H2 . .88(2) ?
C3 O3 . 1.3758(12) ?
C3 C1 2_565 1.3994(15) ?
O3 H3 . .89(2) ?
C10 N1 . 1.3503(14) ?
C10 C15 . 1.4049(15) ?
C10 C20 . 1.4950(15) ?
N1 C12 . 1.3448(15) ?
C12 C13 . 1.3926(16) ?
C12 H12 . .975(16) ?
C13 C14 . 1.3923(16) ?
C13 H13 . .985(16) ?
C14 C15 . 1.3928(16) ?
C14 H14 . .991(17) ?
C15 H15 . .961(17) ?
C20 N2 . 1.3509(14) ?
C20 C25 . 1.4029(15) ?
N2 C22 . 1.3445(15) ?
C22 C23 . 1.3929(17) ?
C22 H22 . .968(17) ?
C23 C24 . 1.3912(17) ?
C23 H23 . .978(17) ?
C24 C25 . 1.3926(16) ?
C24 H24 . .986(17) ?
C25 H25 . .961(17) ?

loop_
_geom_hbond_atom_site_label_D
_geom_hbond_atom_site_label_H
_geom_hbond_atom_site_label_A
_geom_hbond_site_symmetry_A
_geom_hbond_distance_DH
_geom_hbond_distance_HA
_geom_hbond_distance_DA
_geom_hbond_angle_DHA
_geom_hbond_publ_flag
O1 H1 O2 2_665 .86(2) 1.98(2) 2.7610(10) 151(2) y
O1 H1 O2 . .86(2) 2.37(2) 2.7820(10) 110(2) y
O2 H2 N1 . .88(2) 1.86(2) 2.7070(10) 162(2) y
O3 H3 N2 2_556 .89(2) 1.86(2) 2.7350(10) 168(2) y
C14 H14 O3 1_545 .99(2) 2.51(2) 3.4320(10) 154(14) y
C15 H15 O3 2_556 .96(2) 2.47(2) 3.3330(10) 149(14) y
